data_4103019
loop_
_publ_author_name
'Sven Krieck'
'Helmar G\"orls'
'Matthias Westerhausen'

_publ_contact_author
;
      Matthias Westerhausen
      Institut f\"ur anorganische und analytische Chemie
      Friedrich-Schiller-Universit\"at Jena
      August-Bebel-Str. 2
      07743 Jena
      Germany
;
_publ_contact_author_email m.we@uni-jena.de
_publ_contact_author_fax '03641 948 102'
_publ_contact_author_phone '03641 948 110'
_publ_section_title
;
 Mechanistic Elucidation of the Formation of the Inverse Ca(I) Sandwich
 Complex [(thf)~3~Ca(\m-C~6~H~3~-1,3,5-Ph~3~)Ca(thf)~3~]and Stability of
 Aryl-Substituted Phenylcalcium Complexes
;
_journal_name_full 'Journal of the American Chemical Society'
_journal_page_first 12492
_journal_page_last 12501
_journal_paper_doi 10.1021/ja105534w
_journal_volume 132
_journal_year 2010
_chemical_formula_moiety 'C26 H38 Ca N6'
_chemical_formula_sum 'C26 H38 Ca N6'
_chemical_formula_weight 474.70
_chemical_name_systematic
; 
 ? 
;
_space_group_IT_number 29
_symmetry_cell_setting orthorhombic
_symmetry_space_group_name_Hall 'P 2c -2ac'
_symmetry_space_group_name_H-M 'P c a 21'
_atom_sites_solution_hydrogens geom
_atom_sites_solution_primary direct
_atom_sites_solution_secondary difmap
_audit_creation_method SHELXL-97
_cell_angle_alpha 90.00
_cell_angle_beta 90.00
_cell_angle_gamma 90.00
_cell_formula_units_Z 4
_cell_length_a 16.2058(3)
_cell_length_b 8.3923(2)
_cell_length_c 20.4013(7)
_cell_measurement_reflns_used 18124
_cell_measurement_temperature 133(2)
_cell_measurement_theta_max 27.49
_cell_measurement_theta_min 2.70
_cell_volume 2774.66(13)
_computing_cell_refinement DENZO
_computing_data_collection COLLECT
_computing_data_reduction DENZO
_computing_molecular_graphics SHELXTL/PC
_computing_publication_material SHELXL-97
_computing_structure_refinement 'SHELXL-97 (Sheldrick, 1997)'
_computing_structure_solution 'SHELXS-97 (Sheldrick, 1990)'
_diffrn_ambient_temperature 133(2)
_diffrn_measured_fraction_theta_full 0.998
_diffrn_measured_fraction_theta_max 0.998
_diffrn_measurement_device_type KappaCCD
_diffrn_measurement_method 'phi- + omega-scan'
_diffrn_radiation_monochromator graphite
_diffrn_radiation_source 'fine-focus sealed tube'
_diffrn_radiation_type MoK\a
_diffrn_radiation_wavelength 0.71073
_diffrn_reflns_av_R_equivalents 0.0482
_diffrn_reflns_av_sigmaI/netI 0.0524
_diffrn_reflns_limit_h_max 20
_diffrn_reflns_limit_h_min -21
_diffrn_reflns_limit_k_max 10
_diffrn_reflns_limit_k_min -10
_diffrn_reflns_limit_l_max 26
_diffrn_reflns_limit_l_min -23
_diffrn_reflns_number 18124
_diffrn_reflns_theta_full 27.49
_diffrn_reflns_theta_max 27.49
_diffrn_reflns_theta_min 2.70
_exptl_absorpt_coefficient_mu 0.249
_exptl_absorpt_correction_type none
_exptl_crystal_colour opalessierend
_exptl_crystal_density_diffrn 1.136
_exptl_crystal_density_method 'not measured'
_exptl_crystal_description prism
_exptl_crystal_F_000 1024
_exptl_crystal_size_max 0.05
_exptl_crystal_size_mid 0.05
_exptl_crystal_size_min 0.04
_refine_diff_density_max 0.434
_refine_diff_density_min -0.290
_refine_diff_density_rms 0.060
_refine_ls_abs_structure_details 'Flack H D (1983), Acta Cryst. A39, 876-881'
_refine_ls_abs_structure_Flack 0.29(4)
_refine_ls_extinction_method none
_refine_ls_goodness_of_fit_ref 1.043
_refine_ls_hydrogen_treatment constr
_refine_ls_matrix_type full
_refine_ls_number_parameters 305
_refine_ls_number_reflns 5985
_refine_ls_number_restraints 1
_refine_ls_restrained_S_all 1.042
_refine_ls_R_factor_all 0.0675
_refine_ls_R_factor_gt 0.0491
_refine_ls_shift/su_max 0.000
_refine_ls_shift/su_mean 0.000
_refine_ls_structure_factor_coef Fsqd
_refine_ls_weighting_details 'calc w=1/[\s^2^(Fo^2^)+(0.0876P)^2^+0.0090P] where P=(Fo^2^+2Fc^2^)/3'
_refine_ls_weighting_scheme calc
_refine_ls_wR_factor_gt 0.1253
_refine_ls_wR_factor_ref 0.1346
_reflns_number_gt 4804
_reflns_number_total 5985
_reflns_threshold_expression >2sigma(I)
_cod_data_source_file ja105534w_si_001_3.cif
_cod_data_source_block FO3992
_cod_database_code 4103019

loop_
_symmetry_equiv_pos_as_xyz
'x, y, z'
'-x, -y, z+1/2'
'x+1/2, -y, z'
'-x+1/2, y, z+1/2'

loop_
_atom_site_label
_atom_site_type_symbol
_atom_site_fract_x
_atom_site_fract_y
_atom_site_fract_z
_atom_site_U_iso_or_equiv
_atom_site_adp_type
_atom_site_occupancy
_atom_site_symmetry_multiplicity
_atom_site_calc_flag
_atom_site_refinement_flags
Ca1 Ca 0.77378(3) 0.18933(6) 0.42300(3) 0.02324(13) Uani 1 1 d .
N1 N 0.76752(14) 0.3423(3) 0.30751(13) 0.0294(5) Uani 1 1 d .
N2 N 0.70598(13) 0.0890(3) 0.30922(12) 0.0266(5) Uani 1 1 d .
N3 N 0.63977(14) 0.3035(3) 0.36206(12) 0.0272(5) Uani 1 1 d .
N4 N 0.66996(16) 0.1936(3) 0.52698(12) 0.0337(6) Uani 1 1 d .
N5 N 0.68466(14) -0.0499(3) 0.47227(12) 0.0269(5) Uani 1 1 d .
N6 N 0.79302(14) 0.0471(3) 0.53746(12) 0.0296(5) Uani 1 1 d .
C1 C 0.91158(17) 0.0330(4) 0.40525(15) 0.0329(7) Uani 1 1 d .
H1A H 0.9567 0.0870 0.4293 0.040 Uiso 1 1 calc R
H1B H 0.9059 -0.0761 0.4232 0.040 Uiso 1 1 calc R
C2 C 0.93163(16) 0.0243(4) 0.33866(16) 0.0312(7) Uani 1 1 d .
C3 C 0.97034(17) 0.1513(4) 0.30382(19) 0.0405(8) Uani 1 1 d .
H3A H 0.9860 0.2457 0.3263 0.049 Uiso 1 1 calc R
C4 C 0.98543(19) 0.1361(6) 0.2353(2) 0.0573(12) Uani 1 1 d .
H4A H 1.0110 0.2211 0.2122 0.069 Uiso 1 1 calc R
C5 C 0.9631(2) -0.0020(6) 0.2018(2) 0.0573(11) Uani 1 1 d .
H5A H 0.9735 -0.0110 0.1561 0.069 Uiso 1 1 calc R
C6 C 0.9263(2) -0.1238(5) 0.23453(19) 0.0490(9) Uani 1 1 d .
H6A H 0.9105 -0.2175 0.2116 0.059 Uiso 1 1 calc R
C7 C 0.91220(17) -0.1117(4) 0.29989(17) 0.0371(7) Uani 1 1 d .
H7A H 0.8876 -0.2003 0.3213 0.045 Uiso 1 1 calc R
C8 C 0.83795(18) 0.4658(4) 0.45608(15) 0.0312(6) Uani 1 1 d .
H8A H 0.8800 0.4962 0.4232 0.037 Uiso 1 1 calc R
H8B H 0.7940 0.5478 0.4554 0.037 Uiso 1 1 calc R
C9 C 0.87507(18) 0.4641(3) 0.51902(15) 0.0322(6) Uani 1 1 d .
C10 C 0.8368(2) 0.5305(4) 0.57482(16) 0.0377(7) Uani 1 1 d .
H10A H 0.7842 0.5794 0.5702 0.045 Uiso 1 1 calc R
C11 C 0.8735(2) 0.5266(4) 0.63645(16) 0.0419(8) Uani 1 1 d .
H11A H 0.8463 0.5759 0.6724 0.050 Uiso 1 1 calc R
C12 C 0.9486(2) 0.4526(4) 0.64658(17) 0.0434(8) Uani 1 1 d .
H12A H 0.9726 0.4475 0.6890 0.052 Uiso 1 1 calc R
C13 C 0.9880(2) 0.3860(4) 0.59258(17) 0.0399(7) Uani 1 1 d .
H13A H 1.0398 0.3344 0.5980 0.048 Uiso 1 1 calc R
C14 C 0.95205(18) 0.3944(4) 0.53057(16) 0.0349(7) Uani 1 1 d .
H14A H 0.9813 0.3507 0.4944 0.042 Uiso 1 1 calc R
C15 C 0.7541(2) 0.2001(4) 0.26799(15) 0.0296(6) Uani 1 1 d .
H15A H 0.7993 0.1586 0.2392 0.036 Uiso 1 1 calc R
C16 C 0.62503(18) 0.1590(4) 0.32286(16) 0.0309(6) Uani 1 1 d .
H16A H 0.5772 0.0882 0.3335 0.037 Uiso 1 1 calc R
C17 C 0.68777(18) 0.4150(4) 0.32268(15) 0.0321(6) Uani 1 1 d .
H17A H 0.6844 0.5318 0.3319 0.039 Uiso 1 1 calc R
C18 C 0.8207(2) 0.4555(4) 0.27252(19) 0.0415(8) Uani 1 1 d .
H18A H 0.7916 0.4957 0.2338 0.062 Uiso 1 1 calc R
H18B H 0.8715 0.4016 0.2589 0.062 Uiso 1 1 calc R
H18C H 0.8344 0.5447 0.3015 0.062 Uiso 1 1 calc R
C19 C 0.69635(19) -0.0656(4) 0.27542(17) 0.0366(7) Uani 1 1 d .
H19A H 0.6745 -0.0477 0.2312 0.055 Uiso 1 1 calc R
H19B H 0.6580 -0.1330 0.3002 0.055 Uiso 1 1 calc R
H19C H 0.7501 -0.1186 0.2724 0.055 Uiso 1 1 calc R
C20 C 0.56040(19) 0.3758(4) 0.38124(17) 0.0372(7) Uani 1 1 d .
H20A H 0.5302 0.4084 0.3419 0.056 Uiso 1 1 calc R
H20B H 0.5707 0.4692 0.4089 0.056 Uiso 1 1 calc R
H20C H 0.5276 0.2978 0.4057 0.056 Uiso 1 1 calc R
C21 C 0.62545(18) 0.0501(4) 0.50725(15) 0.0322(7) Uani 1 1 d .
H21A H 0.5678 0.0596 0.4903 0.039 Uiso 1 1 calc R
C22 C 0.75119(18) -0.0972(3) 0.51753(15) 0.0299(6) Uani 1 1 d .
H22A H 0.7825 -0.1985 0.5108 0.036 Uiso 1 1 calc R
C23 C 0.7359(2) 0.1517(4) 0.57291(16) 0.0337(7) Uani 1 1 d .
H23A H 0.7569 0.2313 0.6053 0.040 Uiso 1 1 calc R
C24 C 0.6145(3) 0.3106(4) 0.55689(19) 0.0531(10) Uani 1 1 d .
H24A H 0.5915 0.2667 0.5975 0.080 Uiso 1 1 calc R
H24B H 0.5695 0.3353 0.5264 0.080 Uiso 1 1 calc R
H24C H 0.6453 0.4081 0.5668 0.080 Uiso 1 1 calc R
C25 C 0.64393(19) -0.1929(4) 0.44653(17) 0.0359(7) Uani 1 1 d .
H25A H 0.6271 -0.2614 0.4831 0.054 Uiso 1 1 calc R
H25B H 0.6823 -0.2510 0.4181 0.054 Uiso 1 1 calc R
H25C H 0.5951 -0.1617 0.4212 0.054 Uiso 1 1 calc R
C26 C 0.86607(19) 0.0097(4) 0.57822(16) 0.0403(8) Uani 1 1 d .
H26A H 0.8497 -0.0602 0.6144 0.060 Uiso 1 1 calc R
H26B H 0.8892 0.1086 0.5959 0.060 Uiso 1 1 calc R
H26C H 0.9077 -0.0442 0.5513 0.060 Uiso 1 1 calc R

loop_
_atom_site_aniso_label
_atom_site_aniso_U_11
_atom_site_aniso_U_22
_atom_site_aniso_U_33
_atom_site_aniso_U_23
_atom_site_aniso_U_13
_atom_site_aniso_U_12
Ca1 0.0238(2) 0.0232(2) 0.0227(2) -0.0009(3) -0.0017(2) 0.0000(2)
N1 0.0294(12) 0.0299(13) 0.0290(13) 0.0054(10) -0.0020(10) -0.0037(10)
N2 0.0248(11) 0.0271(12) 0.0280(13) -0.0051(10) 0.0022(10) -0.0009(9)
N3 0.0267(11) 0.0276(12) 0.0272(12) -0.0034(10) 0.0003(10) 0.0031(9)
N4 0.0453(14) 0.0277(13) 0.0281(13) -0.0004(11) 0.0067(11) 0.0032(11)
N5 0.0233(11) 0.0289(13) 0.0287(13) 0.0005(10) -0.0018(10) -0.0020(9)
N6 0.0297(11) 0.0306(13) 0.0285(13) 0.0023(11) -0.0052(10) -0.0065(9)
C1 0.0257(13) 0.0340(16) 0.0391(19) -0.0022(13) -0.0038(12) 0.0029(11)
C2 0.0175(12) 0.0329(16) 0.0431(18) 0.0004(13) -0.0040(11) 0.0034(11)
C3 0.0217(13) 0.0417(18) 0.058(2) 0.0133(16) -0.0001(15) 0.0005(12)
C4 0.0228(14) 0.081(3) 0.068(3) 0.045(2) 0.0077(17) 0.0077(16)
C5 0.0402(18) 0.094(3) 0.0372(19) 0.000(2) -0.0009(16) 0.021(2)
C6 0.0365(16) 0.065(2) 0.046(2) -0.0106(19) -0.0005(16) 0.0124(17)
C7 0.0252(14) 0.0435(18) 0.0427(18) -0.0087(15) -0.0026(13) 0.0055(12)
C8 0.0365(15) 0.0288(16) 0.0283(15) 0.0022(13) -0.0081(12) 0.0011(12)
C9 0.0392(15) 0.0183(14) 0.0390(17) 0.0009(12) -0.0034(13) -0.0093(11)
C10 0.0494(18) 0.0255(16) 0.0382(18) 0.0047(14) 0.0026(15) 0.0005(13)
C11 0.055(2) 0.0373(19) 0.0331(17) -0.0028(15) 0.0001(15) -0.0040(15)
C12 0.055(2) 0.043(2) 0.0324(18) 0.0068(15) -0.0116(15) -0.0128(16)
C13 0.0373(16) 0.0373(18) 0.0452(19) 0.0055(15) -0.0078(15) -0.0067(14)
C14 0.0332(14) 0.0373(18) 0.0342(17) -0.0007(14) 0.0003(13) -0.0121(12)
C15 0.0305(13) 0.0387(17) 0.0197(14) -0.0006(12) 0.0041(12) -0.0011(12)
C16 0.0239(13) 0.0344(16) 0.0343(16) -0.0086(13) -0.0045(12) -0.0019(12)
C17 0.0385(15) 0.0250(14) 0.0329(16) 0.0018(12) -0.0028(13) 0.0058(12)
C18 0.0391(16) 0.0397(19) 0.0455(19) 0.0106(16) -0.0005(15) -0.0073(14)
C19 0.0339(15) 0.0382(17) 0.0377(17) -0.0130(15) -0.0038(14) 0.0001(13)
C20 0.0357(16) 0.0401(18) 0.0359(18) -0.0038(14) 0.0005(13) 0.0122(14)
C21 0.0280(13) 0.0304(16) 0.0382(17) -0.0023(13) 0.0073(12) 0.0012(11)
C22 0.0300(12) 0.0246(14) 0.0352(16) 0.0044(12) -0.0039(12) -0.0015(11)
C23 0.0452(18) 0.0330(16) 0.0229(15) -0.0041(13) 0.0038(13) -0.0034(13)
C24 0.070(2) 0.048(2) 0.042(2) -0.0039(17) 0.0175(17) 0.0220(18)
C25 0.0343(15) 0.0303(16) 0.0432(18) -0.0054(13) -0.0063(13) -0.0067(12)
C26 0.0392(16) 0.049(2) 0.0322(17) 0.0089(15) -0.0143(14) -0.0088(14)

loop_
_atom_type_symbol
_atom_type_description
_atom_type_scat_dispersion_real
_atom_type_scat_dispersion_imag
_atom_type_scat_source
C C 0.0033 0.0016 'International Tables Vol C Tables 4.2.6.8 and 6.1.1.4'
H H 0.0000 0.0000 'International Tables Vol C Tables 4.2.6.8 and 6.1.1.4'
N N 0.0061 0.0033 'International Tables Vol C Tables 4.2.6.8 and 6.1.1.4'
Ca Ca 0.2262 0.3064 'International Tables Vol C Tables 4.2.6.8 and 6.1.1.4'

loop_
_geom_angle_atom_site_label_1
_geom_angle_atom_site_label_2
_geom_angle_atom_site_label_3
_geom_angle
C1 Ca1 C8 98.07(10)
C1 Ca1 N6 78.16(9)
C8 Ca1 N6 97.19(8)
C1 Ca1 N5 97.86(9)
C8 Ca1 N5 141.32(9)
N6 Ca1 N5 52.49(7)
C1 Ca1 N3 143.82(9)
C8 Ca1 N3 97.12(8)
N6 Ca1 N3 131.88(7)
N5 Ca1 N3 90.30(7)
C1 Ca1 N1 98.66(9)
C8 Ca1 N1 79.53(8)
N6 Ca1 N1 175.14(7)
N5 Ca1 N1 132.03(7)
N3 Ca1 N1 52.50(7)
C1 Ca1 N2 94.12(8)
C8 Ca1 N2 130.99(8)
N6 Ca1 N2 131.80(7)
N5 Ca1 N2 82.48(7)
N3 Ca1 N2 51.94(7)
N1 Ca1 N2 51.69(7)
C1 Ca1 N4 130.22(9)
C8 Ca1 N4 91.89(9)
N6 Ca1 N4 52.17(8)
N5 Ca1 N4 51.61(7)
N3 Ca1 N4 81.67(8)
N1 Ca1 N4 131.12(8)
N2 Ca1 N4 115.11(8)
C1 Ca1 C22 78.35(9)
C8 Ca1 C22 124.78(9)
N6 Ca1 C22 27.68(8)
N5 Ca1 C22 28.32(7)
N3 Ca1 C22 118.02(7)
N1 Ca1 C22 155.66(8)
N2 Ca1 C22 104.14(8)
N4 Ca1 C22 56.65(8)
C1 Ca1 C17 126.56(9)
C8 Ca1 C17 79.02(8)
N6 Ca1 C17 155.22(8)
N5 Ca1 C17 117.53(8)
N3 Ca1 C17 27.84(8)
N1 Ca1 C17 27.94(8)
N2 Ca1 C17 56.19(7)
N4 Ca1 C17 103.21(8)
C22 Ca1 C17 145.67(8)
C1 Ca1 C23 104.59(9)
C8 Ca1 C23 85.18(9)
N6 Ca1 C23 27.77(8)
N5 Ca1 C23 56.71(8)
N3 Ca1 C23 109.26(8)
N1 Ca1 C23 153.72(8)
N2 Ca1 C23 136.62(8)
N4 Ca1 C23 27.80(8)
C22 Ca1 C23 45.00(8)
C17 Ca1 C23 127.88(9)
C1 Ca1 C16 121.32(9)
C8 Ca1 C16 122.47(9)
N6 Ca1 C16 128.56(8)
N5 Ca1 C16 76.75(8)
N3 Ca1 C16 27.56(7)
N1 Ca1 C16 56.24(8)
N2 Ca1 C16 27.42(7)
N4 Ca1 C16 91.92(9)
C22 Ca1 C16 104.39(8)
C17 Ca1 C16 44.41(8)
C23 Ca1 C16 118.14(9)
C15 N1 C17 109.1(2)
C15 N1 C18 110.4(3)
C17 N1 C18 110.6(2)
C15 N1 Ca1 95.70(16)
C17 N1 Ca1 92.69(17)
C18 N1 Ca1 135.58(19)
C16 N2 C19 110.3(2)
C16 N2 C15 109.2(2)
C19 N2 C15 110.1(2)
C16 N2 Ca1 94.36(16)
C19 N2 Ca1 135.84(19)
C15 N2 Ca1 94.45(16)
C17 N3 C16 108.4(2)
C17 N3 C20 110.4(2)
C16 N3 C20 110.0(2)
C17 N3 Ca1 93.02(15)
C16 N3 Ca1 95.10(15)
C20 N3 Ca1 136.95(19)
C21 N4 C23 109.8(2)
C21 N4 C24 111.4(3)
C23 N4 C24 110.0(3)
C21 N4 Ca1 94.59(16)
C23 N4 Ca1 92.57(17)
C24 N4 Ca1 135.8(2)
C21 N5 C25 110.4(2)
C21 N5 C22 109.2(2)
C25 N5 C22 109.5(2)
C21 N5 Ca1 96.14(16)
C25 N5 Ca1 136.39(19)
C22 N5 Ca1 92.43(15)
C22 N6 C23 110.1(2)
C22 N6 C26 110.8(2)
C23 N6 C26 110.8(3)
C22 N6 Ca1 94.27(17)
C23 N6 Ca1 95.20(17)
C26 N6 Ca1 133.38(19)
C2 C1 Ca1 111.03(19)
C2 C1 H1A 109.4
Ca1 C1 H1A 109.4
C2 C1 H1B 109.4
Ca1 C1 H1B 109.4
H1A C1 H1B 108.0
C1 C2 C7 122.0(3)
C1 C2 C3 123.2(3)
C7 C2 C3 114.8(3)
C2 C3 C4 119.8(4)
C2 C3 H3A 120.1
C4 C3 H3A 120.1
C5 C4 C3 120.7(3)
C5 C4 H4A 119.6
C3 C4 H4A 119.6
C6 C5 C4 119.9(4)
C6 C5 H5A 120.0
C4 C5 H5A 120.0
C7 C6 C5 120.1(4)
C7 C6 H6A 120.0
C5 C6 H6A 120.0
C6 C7 C2 124.7(3)
C6 C7 H7A 117.7
C2 C7 H7A 117.7
C9 C8 Ca1 113.0(2)
C9 C8 H8A 109.0
Ca1 C8 H8A 109.0
C9 C8 H8B 109.0
Ca1 C8 H8B 109.0
H8A C8 H8B 107.8
C14 C9 C10 115.0(3)
C14 C9 C8 122.4(3)
C10 C9 C8 122.7(3)
C11 C10 C9 122.1(3)
C11 C10 H10A 119.0
C9 C10 H10A 119.0
C12 C11 C10 121.5(3)
C12 C11 H11A 119.2
C10 C11 H11A 119.2
C11 C12 C13 117.8(3)
C11 C12 H12A 121.1
C13 C12 H12A 121.1
C12 C13 C14 120.4(3)
C12 C13 H13A 119.8
C14 C13 H13A 119.8
C13 C14 C9 123.2(3)
C13 C14 H14A 118.4
C9 C14 H14A 118.4
N1 C15 N2 106.3(2)
N1 C15 Ca1 57.18(14)
N2 C15 Ca1 57.93(14)
N1 C15 H15A 120.1
N2 C15 H15A 120.1
Ca1 C15 H15A 120.1
N2 C16 N3 106.8(2)
N2 C16 Ca1 58.22(14)
N3 C16 Ca1 57.34(13)
N2 C16 H16A 119.8
N3 C16 H16A 119.8
Ca1 C16 H16A 119.8
N3 C17 N1 108.7(2)
N3 C17 Ca1 59.14(13)
N1 C17 Ca1 59.37(14)
N3 C17 H17A 119.8
N1 C17 H17A 119.8
Ca1 C17 H17A 119.8
N1 C18 H18A 109.5
N1 C18 H18B 109.5
H18A C18 H18B 109.5
N1 C18 H18C 109.5
H18A C18 H18C 109.5
H18B C18 H18C 109.5
N2 C19 H19A 109.5
N2 C19 H19B 109.5
H19A C19 H19B 109.5
N2 C19 H19C 109.5
H19A C19 H19C 109.5
H19B C19 H19C 109.5
N3 C20 H20A 109.5
N3 C20 H20B 109.5
H20A C20 H20B 109.5
N3 C20 H20C 109.5
H20A C20 H20C 109.5
H20B C20 H20C 109.5
N4 C21 N5 106.5(2)
N4 C21 Ca1 58.15(14)
N5 C21 Ca1 56.66(13)
N4 C21 H21A 119.4
N5 C21 H21A 119.4
Ca1 C21 H21A 119.4
N6 C22 N5 107.1(2)
N6 C22 Ca1 58.05(14)
N5 C22 Ca1 59.25(13)
N6 C22 H22A 120.9
N5 C22 H22A 120.9
Ca1 C22 H22A 120.9
N4 C23 N6 106.8(2)
N4 C23 Ca1 59.63(14)
N6 C23 Ca1 57.03(14)
N4 C23 H23A 120.8
N6 C23 H23A 120.8
Ca1 C23 H23A 120.8
N4 C24 H24A 109.5
N4 C24 H24B 109.5
H24A C24 H24B 109.5
N4 C24 H24C 109.5
H24A C24 H24C 109.5
H24B C24 H24C 109.5
N5 C25 H25A 109.5
N5 C25 H25B 109.5
H25A C25 H25B 109.5
N5 C25 H25C 109.5
H25A C25 H25C 109.5
H25B C25 H25C 109.5
N6 C26 H26A 109.5
N6 C26 H26B 109.5
H26A C26 H26B 109.5
N6 C26 H26C 109.5
H26A C26 H26C 109.5
H26B C26 H26C 109.5

loop_
_geom_bond_atom_site_label_1
_geom_bond_atom_site_label_2
_geom_bond_distance
Ca1 C1 2.615(3)
Ca1 C8 2.630(3)
Ca1 N6 2.641(2)
Ca1 N5 2.670(2)
Ca1 N3 2.680(2)
Ca1 N1 2.685(3)
Ca1 N2 2.703(2)
Ca1 N4 2.708(2)
Ca1 C22 3.104(3)
Ca1 C17 3.117(3)
Ca1 C23 3.135(3)
Ca1 C16 3.170(3)
N1 C15 1.457(4)
N1 C17 1.462(4)
N1 C18 1.467(4)
N2 C16 1.464(4)
N2 C19 1.477(4)
N2 C15 1.478(4)
N3 C17 1.458(4)
N3 C16 1.472(4)
N3 C20 1.475(4)
N4 C21 1.460(4)
N4 C23 1.464(4)
N4 C24 1.464(4)
N5 C21 1.461(4)
N5 C25 1.466(4)
N5 C22 1.474(4)
N6 C22 1.446(4)
N6 C23 1.467(4)
N6 C26 1.480(4)
C1 C2 1.399(4)
C1 H1A 0.9900
C1 H1B 0.9900
C2 C7 1.424(4)
C2 C3 1.426(4)
C3 C4 1.426(6)
C3 H3A 0.9500
C4 C5 1.393(7)
C4 H4A 0.9500
C5 C6 1.358(6)
C5 H5A 0.9500
C6 C7 1.357(5)
C6 H6A 0.9500
C7 H7A 0.9500
C8 C9 1.418(4)
C8 H8A 0.9900
C8 H8B 0.9900
C9 C14 1.398(4)
C9 C10 1.411(4)
C10 C11 1.392(5)
C10 H10A 0.9500
C11 C12 1.382(5)
C11 H11A 0.9500
C12 C13 1.391(5)
C12 H12A 0.9500
C13 C14 1.395(5)
C13 H13A 0.9500
C14 H14A 0.9500
C15 H15A 1.0000
C16 H16A 1.0000
C17 H17A 1.0000
C18 H18A 0.9800
C18 H18B 0.9800
C18 H18C 0.9800
C19 H19A 0.9800
C19 H19B 0.9800
C19 H19C 0.9800
C20 H20A 0.9800
C20 H20B 0.9800
C20 H20C 0.9800
C21 H21A 1.0000
C22 H22A 1.0000
C23 H23A 1.0000
C24 H24A 0.9800
C24 H24B 0.9800
C24 H24C 0.9800
C25 H25A 0.9800
C25 H25B 0.9800
C25 H25C 0.9800
C26 H26A 0.9800
C26 H26B 0.9800
C26 H26C 0.9800
